data_1505272
loop_
_publ_author_name
'Lee, Jai Young'
'Kwon, Jongchul'
'Park, Chul Soon'
'Lee, Ji-Eun'
'Sim, Wonbo'
'Kim, Jong Seung'
'Seo, Joobeom'
'Yoon, Il'
'Jung, Jong Hwa'
'Lee, Shim Sung'

_publ_section_title
;
 Calix[4]thiacrowns as ditopic hosts for homo- and heterobinuclear
 accommodation: first report of a chopsticks-type pi-coordination.
;
_journal_issue 3
_journal_name_full 'Organic letters'
_journal_page_first 493
_journal_page_last 496
_journal_paper_doi 10.1021/ol062863o
_journal_volume 9
_journal_year 2007
_chemical_formula_sum 'C27 H37 Ag F6 N O5 P S2'
_chemical_formula_weight 772.54
_chemical_name_systematic
; 
 ? 
;
_space_group_IT_number 15
_symmetry_cell_setting monoclinic
_symmetry_space_group_name_Hall '-C 2yc'
_symmetry_space_group_name_H-M 'C 1 2/c 1'
_atom_sites_solution_hydrogens geom
_atom_sites_solution_primary direct
_atom_sites_solution_secondary difmap
_audit_creation_method SHELXTL
_cell_angle_alpha 90.00
_cell_angle_beta 96.0260(10)
_cell_angle_gamma 90.00
_cell_formula_units_Z 8
_cell_length_a 16.4451(10)
_cell_length_b 17.1416(10)
_cell_length_c 21.7675(12)
_cell_measurement_reflns_used 9045
_cell_measurement_temperature 173(2)
_cell_measurement_theta_max 28.25
_cell_measurement_theta_min 2.38
_cell_volume 6102.3(6)
_computing_cell_refinement 'Bruker SMART'
_computing_data_collection 'Bruker SMART'
_computing_data_reduction 'Bruker SAINT'
_computing_molecular_graphics 'Bruker SHELXTL'
_computing_publication_material 'Bruker SHELXTL'
_computing_structure_refinement 'Bruker SHELXTL'
_computing_structure_solution 'Bruker SHELXTL'
_diffrn_ambient_temperature 173(2)
_diffrn_measured_fraction_theta_full 0.948
_diffrn_measured_fraction_theta_max 0.948
_diffrn_measurement_device_type 'CCD area detector'
_diffrn_measurement_method 'phi and omega scans'
_diffrn_radiation_monochromator graphite
_diffrn_radiation_source 'fine-focus sealed tube'
_diffrn_radiation_type MoK\a
_diffrn_radiation_wavelength 0.71073
_diffrn_reflns_av_R_equivalents 0.0406
_diffrn_reflns_av_sigmaI/netI 0.0358
_diffrn_reflns_limit_h_max 21
_diffrn_reflns_limit_h_min -10
_diffrn_reflns_limit_k_max 22
_diffrn_reflns_limit_k_min -22
_diffrn_reflns_limit_l_max 28
_diffrn_reflns_limit_l_min -27
_diffrn_reflns_number 19362
_diffrn_reflns_theta_full 28.27
_diffrn_reflns_theta_max 28.27
_diffrn_reflns_theta_min 1.72
_exptl_absorpt_coefficient_mu 0.925
_exptl_absorpt_correction_type none
_exptl_crystal_colour pale
_exptl_crystal_density_diffrn 1.682
_exptl_crystal_density_method 'not measured'
_exptl_crystal_description block
_exptl_crystal_F_000 3152
_exptl_crystal_size_max 0.20
_exptl_crystal_size_mid 0.15
_exptl_crystal_size_min 0.10
_refine_diff_density_max 0.935
_refine_diff_density_min -1.230
_refine_diff_density_rms 0.068
_refine_ls_extinction_method none
_refine_ls_goodness_of_fit_ref 1.053
_refine_ls_hydrogen_treatment constr
_refine_ls_matrix_type full
_refine_ls_number_parameters 389
_refine_ls_number_reflns 7168
_refine_ls_number_restraints 0
_refine_ls_restrained_S_all 1.053
_refine_ls_R_factor_all 0.0517
_refine_ls_R_factor_gt 0.0351
_refine_ls_shift/su_max 0.002
_refine_ls_shift/su_mean 0.000
_refine_ls_structure_factor_coef Fsqd
_refine_ls_weighting_details 'calc w=1/[\s^2^(Fo^2^)+(0.0347P)^2^+9.9017P] where P=(Fo^2^+2Fc^2^)/3'
_refine_ls_weighting_scheme calc
_refine_ls_wR_factor_gt 0.0821
_refine_ls_wR_factor_ref 0.0906
_reflns_number_gt 5549
_reflns_number_total 7168
_reflns_threshold_expression >2sigma(I)
_cod_data_source_file ol062863osi20061124_085552.cif
_cod_data_source_block 1
_cod_depositor_comments
;
The following automatic conversions were performed:

'_symmetry_cell_setting' value 'Monoclinic' changed to 'monoclinic'
according to /home/saulius/struct/CIF-dictionaries/cif_core.dic
dictionary named 'cif_core.dic' version 2.4.1 from 2010-06-29.

Automatic conversion script
Id: cif_fix_values 1715 2011-07-08 13:25:40Z adriana 
;
_cod_original_sg_symbol_H-M C2/c
_cod_database_code 1505272

loop_
_symmetry_equiv_pos_as_xyz
'x, y, z'
'-x, y, -z+1/2'
'x+1/2, y+1/2, z'
'-x+1/2, y+1/2, -z+1/2'
'-x, -y, -z'
'x, -y, z-1/2'
'-x+1/2, -y+1/2, -z'
'x+1/2, -y+1/2, z-1/2'

loop_
_atom_site_label
_atom_site_type_symbol
_atom_site_fract_x
_atom_site_fract_y
_atom_site_fract_z
_atom_site_U_iso_or_equiv
_atom_site_adp_type
_atom_site_occupancy
_atom_site_symmetry_multiplicity
_atom_site_calc_flag
_atom_site_refinement_flags
Ag1 Ag 0.204117(14) -0.001748(14) 0.658291(11) 0.04405(8) Uani 1 1 d .
S1 S 0.13341(4) 0.06203(3) 0.56522(3) 0.02554(13) Uani 1 1 d .
S2 S 0.25302(4) -0.13679(4) 0.68730(3) 0.03135(14) Uani 1 1 d .
O1 O -0.00777(10) 0.08185(9) 0.64916(7) 0.0247(3) Uani 1 1 d .
O2 O 0.30132(11) 0.14568(12) 0.62518(8) 0.0373(4) Uani 1 1 d .
O3 O 0.36916(13) 0.00142(12) 0.66048(10) 0.0462(5) Uani 1 1 d .
O4 O 0.13215(10) -0.12347(9) 0.78381(7) 0.0255(3) Uani 1 1 d .
O5 O 0.22479(14) -0.09580(13) 0.52744(11) 0.0523(6) Uani 1 1 d .
N1 N 0.30486(15) -0.14019(13) 0.45589(10) 0.0378(5) Uani 1 1 d .
C1 C 0.0000 0.18560(19) 0.7500 0.0273(7) Uani 1 2 d S
H1A H -0.0117 0.2197 0.7847 0.033 Uiso 0.50 1 calc PR
H1B H 0.0117 0.2197 0.7153 0.033 Uiso 0.50 1 calc PR
C2 C -0.07572(15) 0.13801(13) 0.72996(10) 0.0242(5) Uani 1 1 d .
C3 C -0.14638(16) 0.14503(14) 0.75966(10) 0.0287(5) Uani 1 1 d .
H3A H -0.1468 0.1800 0.7935 0.034 Uiso 1 1 calc R
C4 C -0.21586(16) 0.10237(15) 0.74099(11) 0.0304(5) Uani 1 1 d .
H4A H -0.2641 0.1095 0.7608 0.036 Uiso 1 1 calc R
C5 C -0.21470(15) 0.04889(14) 0.69299(11) 0.0286(5) Uani 1 1 d .
H5A H -0.2622 0.0189 0.6806 0.034 Uiso 1 1 calc R
C6 C -0.14487(15) 0.03879(14) 0.66283(10) 0.0244(5) Uani 1 1 d .
C7 C -0.07727(14) 0.08583(13) 0.68034(10) 0.0227(5) Uani 1 1 d .
C8 C -0.14377(15) -0.02301(14) 0.61274(11) 0.0268(5) Uani 1 1 d .
H8A H -0.1967 -0.0510 0.6088 0.032 Uiso 1 1 calc R
H8B H -0.1383 0.0031 0.5728 0.032 Uiso 1 1 calc R
C9 C -0.07526(15) -0.08183(14) 0.62512(10) 0.0252(5) Uani 1 1 d .
C10 C -0.01399(15) -0.08877(15) 0.58588(10) 0.0280(5) Uani 1 1 d .
H10A H -0.0156 -0.0566 0.5502 0.034 Uiso 1 1 calc R
C11 C 0.04921(16) -0.14165(15) 0.59798(11) 0.0314(5) Uani 1 1 d .
H11A H 0.0902 -0.1462 0.5705 0.038 Uiso 1 1 calc R
C12 C 0.05245(16) -0.18801(15) 0.65039(11) 0.0296(5) Uani 1 1 d .
H12A H 0.0960 -0.2242 0.6585 0.036 Uiso 1 1 calc R
C13 C -0.00672(15) -0.18249(14) 0.69122(10) 0.0266(5) Uani 1 1 d .
C14 C -0.07094(15) -0.13014(14) 0.67717(10) 0.0246(5) Uani 1 1 d .
C15 C 0.0000 -0.2309(2) 0.7500 0.0301(7) Uani 1 2 d S
H15A H -0.0487 -0.2650 0.7493 0.045 Uiso 0.50 1 calc PR
H15B H 0.0487 -0.2650 0.7507 0.045 Uiso 0.50 1 calc PR
C16 C -0.01512(16) 0.12411(16) 0.59174(11) 0.0306(5) Uani 1 1 d .
H16A H -0.0482 0.1718 0.5955 0.037 Uiso 1 1 calc R
H16B H -0.0429 0.0913 0.5585 0.037 Uiso 1 1 calc R
C17 C 0.06876(16) 0.14590(14) 0.57608(11) 0.0289(5) Uani 1 1 d .
H17A H 0.0957 0.1788 0.6097 0.035 Uiso 1 1 calc R
H17B H 0.0634 0.1774 0.5378 0.035 Uiso 1 1 calc R
C18 C 0.21488(16) 0.11172(16) 0.53024(11) 0.0317(6) Uani 1 1 d .
H18A H 0.2556 0.0724 0.5204 0.038 Uiso 1 1 calc R
H18B H 0.1914 0.1353 0.4908 0.038 Uiso 1 1 calc R
C19 C 0.25889(17) 0.17507(16) 0.56948(12) 0.0356(6) Uani 1 1 d .
H19A H 0.2985 0.2014 0.5451 0.043 Uiso 1 1 calc R
H19B H 0.2185 0.2145 0.5799 0.043 Uiso 1 1 calc R
C20 C 0.38436(18) 0.12637(19) 0.61867(13) 0.0426(7) Uani 1 1 d .
H20A H 0.4182 0.1743 0.6216 0.051 Uiso 1 1 calc R
H20B H 0.3882 0.1025 0.5777 0.051 Uiso 1 1 calc R
C21 C 0.41541(18) 0.07051(19) 0.66826(14) 0.0451(7) Uani 1 1 d .
H21A H 0.4739 0.0591 0.6654 0.054 Uiso 1 1 calc R
H21B H 0.4099 0.0934 0.7094 0.054 Uiso 1 1 calc R
C22 C 0.40478(17) -0.06330(18) 0.69422(13) 0.0396(6) Uani 1 1 d .
H22A H 0.4004 -0.0565 0.7389 0.048 Uiso 1 1 calc R
H22B H 0.4633 -0.0681 0.6879 0.048 Uiso 1 1 calc R
C23 C 0.35893(17) -0.13450(18) 0.67059(13) 0.0385(6) Uani 1 1 d .
H23A H 0.3873 -0.1812 0.6891 0.046 Uiso 1 1 calc R
H23B H 0.3603 -0.1375 0.6253 0.046 Uiso 1 1 calc R
C24 C 0.27114(16) -0.15013(16) 0.77038(11) 0.0327(6) Uani 1 1 d .
H24A H 0.3165 -0.1876 0.7799 0.039 Uiso 1 1 calc R
H24B H 0.2877 -0.0997 0.7901 0.039 Uiso 1 1 calc R
C25 C 0.19593(16) -0.18000(15) 0.79666(12) 0.0344(6) Uani 1 1 d .
H25A H 0.1791 -0.2307 0.7775 0.041 Uiso 1 1 calc R
H25B H 0.2074 -0.1877 0.8418 0.041 Uiso 1 1 calc R
C26 C 0.28768(19) -0.09501(16) 0.50280(13) 0.0394(6) Uani 1 1 d .
H26A H 0.3285 -0.0588 0.5184 0.047 Uiso 1 1 calc R
C27 C 0.3828(2) -0.1342(2) 0.43032(15) 0.0487(8) Uani 1 1 d .
H27A H 0.4161 -0.0935 0.4522 0.073 Uiso 1 1 calc R
H27B H 0.3733 -0.1210 0.3864 0.073 Uiso 1 1 calc R
H27C H 0.4116 -0.1843 0.4352 0.073 Uiso 1 1 calc R
C28 C 0.2471(2) -0.19793(17) 0.42943(14) 0.0472(7) Uani 1 1 d .
H28A H 0.1976 -0.1962 0.4509 0.071 Uiso 1 1 calc R
H28B H 0.2718 -0.2499 0.4341 0.071 Uiso 1 1 calc R
H28C H 0.2328 -0.1867 0.3855 0.071 Uiso 1 1 calc R
P1 P 0.42404(4) 0.11654(4) 0.42174(3) 0.03290(15) Uani 1 1 d .
F1 F 0.33204(13) 0.14672(15) 0.41259(10) 0.0757(7) Uani 1 1 d .
F2 F 0.44624(15) 0.17575(11) 0.36954(8) 0.0669(6) Uani 1 1 d .
F3 F 0.44374(14) 0.18040(11) 0.47396(8) 0.0625(5) Uani 1 1 d .
F4 F 0.40114(14) 0.05726(11) 0.47316(9) 0.0655(6) Uani 1 1 d .
F5 F 0.40253(12) 0.05255(10) 0.36903(8) 0.0513(4) Uani 1 1 d .
F6 F 0.51474(12) 0.08489(14) 0.43018(9) 0.0684(6) Uani 1 1 d .

loop_
_atom_site_aniso_label
_atom_site_aniso_U_11
_atom_site_aniso_U_22
_atom_site_aniso_U_33
_atom_site_aniso_U_23
_atom_site_aniso_U_13
_atom_site_aniso_U_12
Ag1 0.03926(13) 0.04418(14) 0.04649(14) 0.01782(10) -0.00593(9) 0.00258(10)
S1 0.0309(3) 0.0252(3) 0.0208(3) -0.0005(2) 0.0038(2) 0.0011(2)
S2 0.0330(3) 0.0341(3) 0.0269(3) -0.0024(2) 0.0029(2) 0.0035(3)
O1 0.0278(9) 0.0281(9) 0.0184(7) 0.0026(6) 0.0030(6) 0.0032(7)
O2 0.0381(11) 0.0461(12) 0.0283(9) -0.0044(8) 0.0063(8) -0.0048(9)
O3 0.0352(11) 0.0467(12) 0.0550(13) 0.0044(10) -0.0024(9) -0.0038(9)
O4 0.0299(9) 0.0254(8) 0.0215(8) 0.0042(6) 0.0036(7) 0.0045(7)
O5 0.0562(14) 0.0458(13) 0.0583(14) -0.0016(10) 0.0215(11) 0.0051(11)
N1 0.0457(14) 0.0315(12) 0.0359(12) -0.0023(9) 0.0031(10) 0.0046(10)
C1 0.038(2) 0.0209(16) 0.0229(16) 0.000 0.0013(14) 0.000
C2 0.0327(13) 0.0202(11) 0.0191(10) 0.0026(8) 0.0002(9) 0.0043(9)
C3 0.0390(14) 0.0276(13) 0.0197(11) 0.0009(9) 0.0041(10) 0.0095(11)
C4 0.0316(13) 0.0336(14) 0.0274(12) 0.0078(10) 0.0091(10) 0.0101(11)
C5 0.0295(13) 0.0272(13) 0.0286(12) 0.0038(9) 0.0008(10) 0.0019(10)
C6 0.0296(12) 0.0238(12) 0.0192(11) 0.0018(8) -0.0001(9) 0.0037(10)
C7 0.0278(12) 0.0228(11) 0.0176(10) 0.0036(8) 0.0032(9) 0.0061(9)
C8 0.0296(13) 0.0286(12) 0.0211(11) -0.0019(9) -0.0021(9) 0.0010(10)
C9 0.0301(12) 0.0252(12) 0.0192(11) -0.0052(9) -0.0023(9) -0.0008(10)
C10 0.0344(13) 0.0314(13) 0.0179(11) -0.0039(9) 0.0014(9) -0.0012(10)
C11 0.0345(14) 0.0360(14) 0.0241(12) -0.0089(10) 0.0052(10) 0.0008(11)
C12 0.0322(13) 0.0280(13) 0.0276(12) -0.0080(10) -0.0022(10) 0.0038(10)
C13 0.0331(13) 0.0234(12) 0.0223(11) -0.0049(9) -0.0017(9) -0.0028(10)
C14 0.0312(13) 0.0239(12) 0.0184(10) -0.0069(8) 0.0016(9) -0.0041(9)
C15 0.038(2) 0.0219(17) 0.0294(17) 0.000 -0.0009(15) 0.000
C16 0.0344(14) 0.0360(14) 0.0216(11) 0.0064(10) 0.0046(10) 0.0079(11)
C17 0.0382(14) 0.0276(13) 0.0218(11) 0.0027(9) 0.0074(10) 0.0055(10)
C18 0.0360(14) 0.0363(14) 0.0243(12) -0.0015(10) 0.0097(10) -0.0036(11)
C19 0.0401(15) 0.0314(14) 0.0361(14) -0.0003(11) 0.0084(12) -0.0036(11)
C20 0.0361(15) 0.0540(18) 0.0383(15) -0.0025(13) 0.0071(12) -0.0108(13)
C21 0.0338(15) 0.0551(19) 0.0456(17) -0.0060(14) 0.0011(12) -0.0092(14)
C22 0.0287(14) 0.0563(19) 0.0339(14) 0.0026(13) 0.0041(11) 0.0047(13)
C23 0.0362(15) 0.0487(17) 0.0318(13) -0.0004(12) 0.0088(11) 0.0116(13)
C24 0.0347(14) 0.0344(14) 0.0287(13) 0.0053(10) 0.0021(10) 0.0108(11)
C25 0.0379(15) 0.0301(14) 0.0356(14) 0.0098(11) 0.0054(11) 0.0092(11)
C26 0.0468(17) 0.0316(14) 0.0407(15) -0.0009(11) 0.0080(13) 0.0053(12)
C27 0.0495(19) 0.0508(19) 0.0472(17) -0.0073(14) 0.0116(14) 0.0094(15)
C28 0.062(2) 0.0352(16) 0.0416(16) 0.0018(12) -0.0076(14) -0.0004(14)
P1 0.0381(4) 0.0326(4) 0.0287(3) 0.0024(3) 0.0065(3) 0.0032(3)
F1 0.0557(13) 0.1054(18) 0.0649(13) -0.0185(12) 0.0016(10) 0.0366(12)
F2 0.1101(18) 0.0490(11) 0.0435(10) 0.0135(9) 0.0173(11) -0.0106(11)
F3 0.1016(16) 0.0433(11) 0.0406(10) -0.0055(8) -0.0013(10) -0.0040(10)
F4 0.1053(17) 0.0458(11) 0.0510(11) 0.0096(9) 0.0356(11) 0.0026(11)
F5 0.0636(12) 0.0456(10) 0.0444(10) -0.0109(8) 0.0037(8) 0.0049(9)
F6 0.0440(11) 0.1101(18) 0.0502(11) 0.0023(11) 0.0010(9) 0.0196(11)

loop_
_atom_type_symbol
_atom_type_description
_atom_type_scat_dispersion_real
_atom_type_scat_dispersion_imag
_atom_type_scat_source
C C 0.0033 0.0016 'International Tables Vol C Tables 4.2.6.8 and 6.1.1.4'
H H 0.0000 0.0000 'International Tables Vol C Tables 4.2.6.8 and 6.1.1.4'
N N 0.0061 0.0033 'International Tables Vol C Tables 4.2.6.8 and 6.1.1.4'
O O 0.0106 0.0060 'International Tables Vol C Tables 4.2.6.8 and 6.1.1.4'
F F 0.0171 0.0103 'International Tables Vol C Tables 4.2.6.8 and 6.1.1.4'
P P 0.1023 0.0942 'International Tables Vol C Tables 4.2.6.8 and 6.1.1.4'
S S 0.1246 0.1234 'International Tables Vol C Tables 4.2.6.8 and 6.1.1.4'
Ag Ag -0.8971 1.1015 'International Tables Vol C Tables 4.2.6.8 and 6.1.1.4'

loop_
_geom_angle_atom_site_label_1
_geom_angle_atom_site_label_2
_geom_angle_atom_site_label_3
_geom_angle
_geom_angle_site_symmetry_1
_geom_angle_site_symmetry_3
S1 Ag1 S2 136.24(2) . .
C17 S1 C18 98.66(12) . .
C17 S1 Ag1 118.20(8) . .
C18 S1 Ag1 104.20(9) . .
C24 S2 C23 98.14(12) . .
C24 S2 Ag1 112.42(9) . .
C23 S2 Ag1 102.61(10) . .
C7 O1 C16 113.63(17) . .
C19 O2 C20 112.7(2) . .
C21 O3 C22 113.9(2) . .
C14 O4 C25 112.80(17) 2_556 .
C26 N1 C28 121.2(3) . .
C26 N1 C27 121.2(3) . .
C28 N1 C27 117.6(2) . .
C2 C1 C2 114.8(3) . 2_556
C3 C2 C7 117.7(2) . .
C3 C2 C1 121.4(2) . .
C7 C2 C1 120.9(2) . .
C4 C3 C2 121.5(2) . .
C3 C4 C5 119.6(2) . .
C4 C5 C6 120.9(2) . .
C5 C6 C7 118.2(2) . .
C5 C6 C8 119.8(2) . .
C7 C6 C8 122.0(2) . .
O1 C7 C6 120.7(2) . .
O1 C7 C2 117.3(2) . .
C6 C7 C2 122.0(2) . .
C9 C8 C6 113.61(19) . .
C10 C9 C14 117.9(2) . .
C10 C9 C8 121.3(2) . .
C14 C9 C8 120.8(2) . .
C11 C10 C9 121.1(2) . .
C10 C11 C12 119.7(2) . .
C11 C12 C13 121.2(2) . .
C12 C13 C14 118.0(2) . .
C12 C13 C15 120.5(2) . .
C14 C13 C15 121.5(2) . .
O4 C14 C13 120.0(2) 2_556 .
O4 C14 C9 117.9(2) 2_556 .
C13 C14 C9 122.1(2) . .
C13 C15 C13 113.8(3) 2_556 .
O1 C16 C17 109.08(19) . .
C16 C17 S1 113.35(18) . .
C19 C18 S1 115.33(18) . .
O2 C19 C18 112.8(2) . .
O2 C20 C21 109.6(2) . .
O3 C21 C20 108.3(2) . .
O3 C22 C23 107.0(2) . .
C22 C23 S2 114.06(19) . .
C25 C24 S2 111.44(18) . .
O4 C25 C24 108.0(2) . .
O5 C26 N1 126.1(3) . .
F6 P1 F4 89.38(12) . .
F6 P1 F3 91.97(12) . .
F4 P1 F3 88.98(11) . .
F6 P1 F1 178.79(14) . .
F4 P1 F1 90.20(13) . .
F3 P1 F1 89.16(12) . .
F6 P1 F2 91.00(12) . .
F4 P1 F2 179.35(13) . .
F3 P1 F2 91.53(11) . .
F1 P1 F2 89.40(13) . .
F6 P1 F5 89.02(11) . .
F4 P1 F5 90.91(11) . .
F3 P1 F5 179.00(12) . .
F1 P1 F5 89.85(11) . .
F2 P1 F5 88.57(10) . .

loop_
_geom_bond_atom_site_label_1
_geom_bond_atom_site_label_2
_geom_bond_distance
_geom_bond_site_symmetry_2
Ag1 S1 2.4813(6) .
Ag1 S2 2.5095(7) .
S1 C17 1.818(2) .
S1 C18 1.820(3) .
S2 C24 1.816(2) .
S2 C23 1.817(3) .
O1 C7 1.391(3) .
O1 C16 1.439(3) .
O2 C19 1.426(3) .
O2 C20 1.427(3) .
O3 C21 1.408(3) .
O3 C22 1.422(3) .
O4 C14 1.388(3) 2_556
O4 C25 1.434(3) .
O5 C26 1.214(4) .
N1 C26 1.335(4) .
N1 C28 1.449(4) .
N1 C27 1.454(4) .
C1 C2 1.514(3) .
C1 C2 1.514(3) 2_556
C2 C3 1.393(3) .
C2 C7 1.401(3) .
C3 C4 1.381(4) .
C4 C5 1.392(4) .
C5 C6 1.392(3) .
C6 C7 1.394(3) .
C6 C8 1.522(3) .
C8 C9 1.515(3) .
C9 C10 1.393(3) .
C9 C14 1.399(3) .
C10 C11 1.383(4) .
C11 C12 1.387(4) .
C12 C13 1.388(4) .
C13 C14 1.395(3) .
C13 C15 1.519(3) .
C14 O4 1.388(3) 2_556
C15 C13 1.519(3) 2_556
C16 C17 1.502(4) .
C18 C19 1.517(4) .
C20 C21 1.492(4) .
C22 C23 1.497(4) .
C24 C25 1.506(4) .
P1 F6 1.580(2) .
P1 F4 1.5860(19) .
P1 F3 1.5868(19) .
P1 F1 1.592(2) .
P1 F2 1.5942(19) .
P1 F5 1.5999(18) .
